data_7129949
loop_
_publ_author_name
'Pierri, Giovanni'
'Schettini, Rosaria'
'Summa, Francesco F.'
'De Riccardis, Francesco'
'Monaco, Guglielmo'
'Izzo, Irene'
'Tedesco, Consiglia'

_publ_section_title
;
 Right- and left-handed PPI helices in cyclic dodecapeptoids.
;
_journal_name_full 'Chemical communications (Cambridge, England)'
_journal_paper_doi 10.1039/d2cc00682k
_journal_year 2022
_chemical_formula_moiety 'C60 H92 N12 O20'
_chemical_formula_sum 'C60 H92 N12 O20'
_chemical_formula_weight 1301.45
_space_group_crystal_system monoclinic
_space_group_IT_number 14
_space_group_name_Hall '-P 2ybc'
_space_group_name_H-M_alt 'P 1 21/c 1'
_atom_sites_solution_hydrogens geom
_atom_sites_solution_primary direct
_audit_creation_date 2021-11-15
_audit_creation_method
;
Olex2 1.5
(compiled 2021.10.07 svn.r9718050b for OlexSys, GUI svn.r6410)
;
_audit_update_record
;
2022-03-16 deposited with the CCDC.	2022-03-28 downloaded from the CCDC.
;
_cell_angle_alpha 90
_cell_angle_beta 93.357(3)
_cell_angle_gamma 90
_cell_formula_units_Z 2
_cell_length_a 9.9939(4)
_cell_length_b 23.5910(9)
_cell_length_c 14.8973(6)
_cell_measurement_reflns_used 4405
_cell_measurement_temperature 296(2)
_cell_measurement_theta_max 59.05
_cell_measurement_theta_min 3.75
_cell_volume 3506.3(2)
_computing_cell_refinement 'Bruker SAINT'
_computing_data_collection 'Bruker APEX2'
_computing_data_reduction 'Bruker SAINT'
_computing_molecular_graphics 'Olex2 1.5 (Dolomanov et al., 2009)'
_computing_publication_material 'Olex2 1.5 (Dolomanov et al., 2009)'
_computing_structure_refinement 'SHELXL 2018/3 (Sheldrick, 2015)'
_diffrn_ambient_temperature 296.15
_diffrn_measured_fraction_theta_full 0.967
_diffrn_measured_fraction_theta_max 0.967
_diffrn_measurement_device_type 'Bruker APEX-II CCD'
_diffrn_measurement_method '\f and \w scans'
_diffrn_radiation_type CuK\a
_diffrn_radiation_wavelength 1.54178
_diffrn_reflns_av_R_equivalents 0.0849
_diffrn_reflns_av_unetI/netI 0.0801
_diffrn_reflns_Laue_measured_fraction_full 0.967
_diffrn_reflns_Laue_measured_fraction_max 0.967
_diffrn_reflns_limit_h_max 10
_diffrn_reflns_limit_h_min -10
_diffrn_reflns_limit_k_max 25
_diffrn_reflns_limit_k_min -26
_diffrn_reflns_limit_l_max 16
_diffrn_reflns_limit_l_min -14
_diffrn_reflns_number 17538
_diffrn_reflns_point_group_measured_fraction_full 0.967
_diffrn_reflns_point_group_measured_fraction_max 0.967
_diffrn_reflns_theta_full 59.080
_diffrn_reflns_theta_max 59.080
_diffrn_reflns_theta_min 3.747
_diffrn_source_current 1.0
_diffrn_source_power 0.05
_diffrn_source_voltage 50.0
_diffrn_standards_number 0
_exptl_absorpt_coefficient_mu 0.776
_exptl_absorpt_correction_T_max 0.7516
_exptl_absorpt_correction_T_min 0.6479
_exptl_absorpt_correction_type multi-scan
_exptl_absorpt_process_details
;
SADABS-2014/5 (Bruker,2014/5) was used for absorption correction.
wR2(int) was 0.1209 before and 0.0699 after correction.
The Ratio of minimum to maximum transmission is 0.8620.
The \l/2 correction factor is Not present.
;
_exptl_crystal_colour colourless
_exptl_crystal_density_diffrn 1.233
_exptl_crystal_description prism
_exptl_crystal_F_000 1392
_exptl_crystal_recrystallization_method 'Re-crystallisation from solvent: chloroform/diethyl ether'
_exptl_crystal_size_max 0.53
_exptl_crystal_size_mid 0.31
_exptl_crystal_size_min 0.11
_refine_diff_density_max 0.266
_refine_diff_density_min -0.169
_refine_diff_density_rms 0.036
_refine_ls_extinction_method none
_refine_ls_goodness_of_fit_ref 1.083
_refine_ls_hydrogen_treatment constr
_refine_ls_matrix_type full
_refine_ls_number_parameters 458
_refine_ls_number_reflns 4907
_refine_ls_number_restraints 0
_refine_ls_restrained_S_all 1.083
_refine_ls_R_factor_all 0.1796
_refine_ls_R_factor_gt 0.0923
_refine_ls_shift/su_max 0.000
_refine_ls_shift/su_mean 0.000
_refine_ls_structure_factor_coef Fsqd
_refine_ls_weighting_details 'w=1/[\s^2^(Fo^2^)+(0.0687P)^2^+3.0005P] where P=(Fo^2^+2Fc^2^)/3'
_refine_ls_weighting_scheme calc
_refine_ls_wR_factor_gt 0.1870
_refine_ls_wR_factor_ref 0.2268
_reflns_Friedel_coverage 0.000
_reflns_number_gt 2488
_reflns_number_total 4907
_reflns_threshold_expression 'I > 2\s(I)'
_cod_data_source_file d2cc00682k2.cif
_cod_data_source_block res42_lavaggi_6
_cod_database_code 7129949
_shelx_shelxl_version_number 2018/3
_shelx_space_group_comment
;
The symmetry employed for this shelxl refinement is uniquely defined
by the following loop, which should always be used as a source of
symmetry information in preference to the above space-group names.
They are only intended as comments.
;
_shelx_estimated_absorpt_t_max 0.919
_shelx_estimated_absorpt_t_min 0.684
_olex2_refinement_description
;
1. Fixed Uiso
 At 1.2 times of:
  All C(H) groups, All C(H,H) groups, All C(H,H,H,H) groups
 At 1.5 times of:
  All C(H,H,H) groups
2. Others
 Sof(O7B)=Sof(H14C)=Sof(H14D)=Sof(C15B)=Sof(H15D)=Sof(H15E)=Sof(H15F)=1-FVAR(1)
 Sof(O7A)=Sof(H14A)=Sof(H14B)=Sof(C15A)=Sof(H15A)=Sof(H15B)=Sof(H15C)=FVAR(1)
 Sof(O9B)=Sof(H23C)=Sof(H23D)=Sof(C24B)=Sof(H24D)=Sof(H24E)=Sof(H24F)=1-FVAR(2)
 Sof(O9A)=Sof(H23A)=Sof(H23B)=Sof(C24A)=Sof(H24A)=Sof(H24B)=Sof(H24C)=FVAR(2)
3.a Secondary CH2 refined with riding coordinates:
 C1(H1A,H1B), C3(H3A,H3B), C5(H5A,H5B), C7(H7A,H7B), C9(H9A,H9B), C11(H11A,
 H11B), C13(H13A,H13B), C14(H14C,H14D), C14(H14A,H14B), C16(H16A,H16B),
 C17(H17A,H17B), C19(H19A,H19B), C22(H22A,H22B), C23(H23C,H23D), C23(H23A,H23B),
  C25(H25A,H25B), C28(H28A,H28B), C29(H29A,H29B)
3.b Me refined with riding coordinates:
 C24B(H24D,H24E,H24F)
3.c Idealised Me refined as rotating group:
 C15A(H15A,H15B,H15C), C15B(H15D,H15E,H15F), C18(H18A,H18B,H18C), C24A(H24A,
 H24B,H24C), C30(H30A,H30B,H30C)
3.d :
 C21(H21), C27(H27)
;
_olex2_submission_special_instructions 'No special instructions were received'

loop_
_space_group_symop_operation_xyz
'x, y, z'
'-x, y+1/2, -z+1/2'
'-x, -y, -z'
'x, -y-1/2, z-1/2'

loop_
_atom_site_label
_atom_site_type_symbol
_atom_site_fract_x
_atom_site_fract_y
_atom_site_fract_z
_atom_site_U_iso_or_equiv
_atom_site_adp_type
_atom_site_occupancy
_atom_site_site_symmetry_order
_atom_site_calc_flag
_atom_site_refinement_flags_posn
_atom_site_refinement_flags_adp
_atom_site_refinement_flags_occupancy
_atom_site_disorder_assembly
_atom_site_disorder_group
O1 O 1.1936(4) -0.00347(16) 0.7656(3) 0.1091(14) Uani 1 1 d . . . . .
O2 O 1.2557(4) 0.13747(18) 0.6215(3) 0.1211(15) Uani 1 1 d . . . . .
O3 O 0.9996(4) 0.29289(17) 0.6364(3) 0.1100(14) Uani 1 1 d . . . . .
O4 O 0.7874(5) 0.18909(19) 0.7702(3) 0.1177(15) Uani 1 1 d . . . . .
O5 O 0.7611(4) 0.06536(16) 0.5807(3) 0.1038(13) Uani 1 1 d . . . . .
O6 O 0.8017(3) 0.12760(16) 0.4024(3) 0.0915(12) Uani 1 1 d . . . . .
O7A O 0.8680(12) -0.0419(5) 0.7534(9) 0.132(5) Uani 0.595(14) 1 d . . P A 1
O7B O 0.7894(14) -0.0910(9) 0.7295(10) 0.150(7) Uani 0.405(14) 1 d . . P A 2
O8 O 0.9950(10) 0.0746(3) 0.9199(5) 0.216(3) Uani 1 1 d . . . . .
O9A O 0.577(4) 0.3467(12) 0.5882(14) 0.196(10) Uani 0.53(3) 1 d . . P B 1
O9B O 0.5326(18) 0.3276(9) 0.642(3) 0.168(10) Uani 0.47(3) 1 d . . P B 2
O10 O 0.5013(4) 0.1882(2) 0.4482(3) 0.1060(13) Uani 1 1 d . . . . .
N1 N 1.0766(4) -0.04812(17) 0.6105(3) 0.0827(13) Uani 1 1 d . . . . .
N2 N 1.1068(4) 0.0844(2) 0.7429(3) 0.0894(14) Uani 1 1 d . . . . .
N3 N 1.0887(4) 0.1939(2) 0.5642(3) 0.0855(13) Uani 1 1 d . . . . .
N4 N 0.7849(5) 0.2643(2) 0.6348(3) 0.0985(15) Uani 1 1 d . . . . .
N5 N 0.6389(5) 0.1281(3) 0.7021(4) 0.1010(15) Uani 1 1 d . . . . .
N6 N 0.5940(4) 0.06949(18) 0.4748(4) 0.0826(13) Uani 1 1 d . . . . .
C1 C 1.0691(5) 0.0127(2) 0.6255(4) 0.0861(16) Uani 1 1 d . . . . .
H1A H 0.975961 0.024454 0.619742 0.103 Uiso 1 1 calc R U . . .
H1B H 1.116151 0.032138 0.579374 0.103 Uiso 1 1 calc R U . . .
C2 C 1.1290(5) 0.0307(3) 0.7175(4) 0.0878(17) Uani 1 1 d . . . . .
C3 C 1.0417(5) 0.1252(2) 0.6825(4) 0.0903(17) Uani 1 1 d . . . . .
H3A H 1.001531 0.154629 0.717590 0.108 Uiso 1 1 calc R U . . .
H3B H 0.970265 0.106480 0.646964 0.108 Uiso 1 1 calc R U . . .
C4 C 1.1387(6) 0.1529(2) 0.6185(4) 0.0873(17) Uani 1 1 d . . . . .
C5 C 0.9481(5) 0.2085(2) 0.5561(4) 0.0830(16) Uani 1 1 d . . . . .
H5A H 0.895892 0.175877 0.572885 0.100 Uiso 1 1 calc R U . . .
H5B H 0.923122 0.217296 0.493747 0.100 Uiso 1 1 calc R U . . .
C6 C 0.9133(7) 0.2585(2) 0.6142(4) 0.0842(16) Uani 1 1 d . . . . .
C7 C 0.6895(6) 0.2176(3) 0.6277(4) 0.0950(18) Uani 1 1 d . . . . .
H7A H 0.701029 0.197091 0.572270 0.114 Uiso 1 1 calc R U . . .
H7B H 0.599069 0.232731 0.625190 0.114 Uiso 1 1 calc R U . . .
C8 C 0.7076(7) 0.1770(3) 0.7068(5) 0.0943(19) Uani 1 1 d . . . . .
C9 C 0.5612(5) 0.1103(3) 0.6223(4) 0.0935(18) Uani 1 1 d . . . . .
H9A H 0.520154 0.143290 0.593131 0.112 Uiso 1 1 calc R U . . .
H9B H 0.489934 0.085288 0.639310 0.112 Uiso 1 1 calc R U . . .
C10 C 0.6464(6) 0.0800(2) 0.5569(5) 0.0829(16) Uani 1 1 d . . . . .
C11 C 0.6819(5) 0.0409(2) 0.4147(4) 0.0932(18) Uani 1 1 d . . . . .
H11A H 0.633897 0.034496 0.357107 0.112 Uiso 1 1 calc R U . . .
H11B H 0.707778 0.004324 0.439805 0.112 Uiso 1 1 calc R U . . .
C12 C 0.8078(5) 0.0760(3) 0.4006(4) 0.0797(15) Uani 1 1 d . . . . .
C13 C 0.9550(5) -0.0804(3) 0.6259(5) 0.1008(19) Uani 1 1 d . . . . .
H13A H 0.966206 -0.118803 0.604113 0.121 Uiso 1 1 calc R U . . .
H13B H 0.880428 -0.063576 0.590858 0.121 Uiso 1 1 calc R U . . .
C14 C 0.9211(8) -0.0830(4) 0.7214(6) 0.126(2) Uani 1 1 d . . . . .
H14C H 0.970538 -0.113696 0.751126 0.151 Uiso 0.405(14) 1 calc R U P A 2
H14D H 0.948324 -0.047869 0.751052 0.151 Uiso 0.405(14) 1 calc R U P A 2
H14A H 0.862411 -0.115240 0.728115 0.151 Uiso 0.595(14) 1 calc R U P A 1
H14B H 1.003143 -0.090558 0.757378 0.151 Uiso 0.595(14) 1 calc R U P A 1
C15A C 0.857(2) -0.0441(8) 0.8440(13) 0.199(10) Uani 0.595(14) 1 d . . P A 1
H15A H 0.933780 -0.062940 0.871719 0.299 Uiso 0.595(14) 1 calc R U P A 1
H15B H 0.777234 -0.064608 0.856874 0.299 Uiso 0.595(14) 1 calc R U P A 1
H15C H 0.851677 -0.006284 0.867416 0.299 Uiso 0.595(14) 1 calc R U P A 1
C15B C 0.748(2) -0.0981(12) 0.8169(16) 0.159(10) Uani 0.405(14) 1 d . . P A 2
H15D H 0.742827 -0.137811 0.830202 0.239 Uiso 0.405(14) 1 calc R U P A 2
H15E H 0.661747 -0.080993 0.821588 0.239 Uiso 0.405(14) 1 calc R U P A 2
H15F H 0.811772 -0.080371 0.858758 0.239 Uiso 0.405(14) 1 calc R U P A 2
C16 C 1.1680(7) 0.1062(3) 0.8278(6) 0.127(2) Uani 1 1 d . . . . .
H16A H 1.218970 0.140115 0.816059 0.152 Uiso 1 1 calc R U . . .
H16B H 1.229569 0.078110 0.853965 0.152 Uiso 1 1 calc R U . . .
C17 C 1.0588(13) 0.1204(4) 0.8964(6) 0.187(4) Uani 1 1 d . . . . .
H17A H 1.101628 0.137973 0.949565 0.225 Uiso 1 1 calc R U . . .
H17B H 0.995086 0.147304 0.869292 0.225 Uiso 1 1 calc R U . . .
C18 C 0.9066(15) 0.0911(8) 0.9845(10) 0.375(13) Uani 1 1 d . . . . .
H18A H 0.946769 0.083818 1.043507 0.562 Uiso 1 1 calc R U . . .
H18B H 0.824790 0.069970 0.976107 0.562 Uiso 1 1 calc R U . . .
H18C H 0.887740 0.130856 0.978239 0.562 Uiso 1 1 calc R U . . .
C19 C 1.1825(6) 0.2274(3) 0.5137(5) 0.1021(19) Uani 1 1 d . . . . .
H19A H 1.183445 0.266038 0.535973 0.123 Uiso 1 1 calc R U . . .
H19B H 1.271974 0.212003 0.524555 0.123 Uiso 1 1 calc R U . . .
C20 C 1.1501(7) 0.2282(3) 0.4191(7) 0.108(2) Uani 1 1 d . . . . .
C21 C 1.1216(9) 0.2294(3) 0.3416(7) 0.140(3) Uani 1 1 d . . . . .
H21 H 1.099090 0.230305 0.280113 0.168 Uiso 1 1 calc R U . . .
C22 C 0.7499(7) 0.3121(3) 0.6917(5) 0.129(2) Uani 1 1 d . . . . .
H22A H 0.700037 0.297749 0.740865 0.154 Uiso 1 1 calc R U . . .
H22B H 0.831866 0.328939 0.717555 0.154 Uiso 1 1 calc R U . . .
C23 C 0.6721(15) 0.3552(5) 0.6457(9) 0.178(6) Uani 1 1 d . . . . .
H23C H 0.702429 0.362158 0.585994 0.214 Uiso 0.47(3) 1 calc R U P B 2
H23D H 0.673665 0.390419 0.679353 0.214 Uiso 0.47(3) 1 calc R U P B 2
H23A H 0.635471 0.378335 0.692166 0.214 Uiso 0.53(3) 1 calc R U P B 1
H23B H 0.735675 0.378991 0.616420 0.214 Uiso 0.53(3) 1 calc R U P B 1
C24A C 0.503(3) 0.3823(10) 0.5298(18) 0.267(16) Uani 0.53(3) 1 d . . P B 1
H24A H 0.490037 0.418121 0.558569 0.401 Uiso 0.53(3) 1 calc R U P B 1
H24B H 0.417587 0.365335 0.514105 0.401 Uiso 0.53(3) 1 calc R U P B 1
H24C H 0.550581 0.388035 0.476332 0.401 Uiso 0.53(3) 1 calc R U P B 1
C24B C 0.412(3) 0.3581(13) 0.622(3) 0.27(2) Uani 0.47(3) 1 d . . P B 2
H24D H 0.337347 0.332754 0.623227 0.399 Uiso 0.47(3) 1 calc R U P B 2
H24E H 0.403580 0.387376 0.666133 0.399 Uiso 0.47(3) 1 calc R U P B 2
H24F H 0.414652 0.374885 0.563478 0.399 Uiso 0.47(3) 1 calc R U P B 2
C25 C 0.6767(7) 0.0850(4) 0.7713(5) 0.137(3) Uani 1 1 d . . . . .
H25A H 0.737265 0.057897 0.746147 0.164 Uiso 1 1 calc R U . . .
H25B H 0.724741 0.103497 0.821621 0.164 Uiso 1 1 calc R U . . .
C26 C 0.5693(9) 0.0562(4) 0.8025(7) 0.155(3) Uani 1 1 d . . . . .
C27 C 0.4878(11) 0.0270(5) 0.8225(8) 0.205(5) Uani 1 1 d . . . . .
H27 H 0.420105 0.002800 0.839116 0.246 Uiso 1 1 calc R U . . .
C28 C 0.4632(5) 0.0893(3) 0.4383(4) 0.0958(18) Uani 1 1 d . . . . .
H28A H 0.404677 0.094444 0.487395 0.115 Uiso 1 1 calc R U . . .
H28B H 0.423743 0.060512 0.398618 0.115 Uiso 1 1 calc R U . . .
C29 C 0.4707(6) 0.1440(3) 0.3874(5) 0.1027(19) Uani 1 1 d . . . . .
H29A H 0.539301 0.141347 0.344187 0.123 Uiso 1 1 calc R U . . .
H29B H 0.385537 0.151388 0.354938 0.123 Uiso 1 1 calc R U . . .
C30 C 0.5347(8) 0.2391(3) 0.4054(5) 0.150(3) Uani 1 1 d . . . . .
H30A H 0.619282 0.234688 0.378727 0.225 Uiso 1 1 calc R U . . .
H30B H 0.541078 0.269156 0.448809 0.225 Uiso 1 1 calc R U . . .
H30C H 0.466627 0.248027 0.359466 0.225 Uiso 1 1 calc R U . . .

loop_
_atom_site_aniso_label
_atom_site_aniso_U_11
_atom_site_aniso_U_22
_atom_site_aniso_U_33
_atom_site_aniso_U_23
_atom_site_aniso_U_13
_atom_site_aniso_U_12
O1 0.106(3) 0.085(3) 0.132(4) -0.005(3) -0.034(3) 0.017(2)
O2 0.069(3) 0.132(4) 0.163(4) 0.024(3) 0.015(3) 0.028(2)
O3 0.108(3) 0.090(3) 0.131(4) -0.032(3) -0.004(3) -0.010(2)
O4 0.116(3) 0.127(4) 0.109(4) -0.022(3) -0.004(3) 0.018(3)
O5 0.061(2) 0.114(3) 0.135(3) 0.021(3) 0.002(2) 0.017(2)
O6 0.079(2) 0.064(2) 0.133(3) -0.004(2) 0.019(2) -0.0001(19)
O7A 0.149(10) 0.113(8) 0.135(9) 0.000(6) 0.018(7) 0.052(7)
O7B 0.091(11) 0.23(2) 0.129(12) -0.007(11) 0.023(8) -0.012(10)
O8 0.289(9) 0.185(7) 0.177(7) -0.049(5) 0.049(6) -0.040(6)
O9A 0.31(3) 0.150(15) 0.132(13) 0.013(11) 0.035(16) 0.117(16)
O9B 0.121(12) 0.123(12) 0.25(3) -0.049(15) -0.031(13) 0.041(9)
O10 0.101(3) 0.103(3) 0.115(3) 0.010(3) 0.018(3) 0.007(2)
N1 0.064(3) 0.065(3) 0.119(4) -0.021(3) 0.005(2) 0.006(2)
N2 0.087(3) 0.071(3) 0.109(4) -0.016(3) -0.002(3) 0.014(3)
N3 0.069(3) 0.074(3) 0.113(4) 0.000(3) -0.003(3) 0.011(3)
N4 0.090(4) 0.083(4) 0.123(4) -0.028(3) 0.008(3) 0.020(3)
N5 0.077(3) 0.123(5) 0.103(4) 0.020(4) 0.006(3) -0.002(3)
N6 0.054(3) 0.082(3) 0.112(4) -0.002(3) 0.008(3) 0.001(2)
C1 0.068(3) 0.082(4) 0.109(5) -0.012(3) 0.001(3) 0.017(3)
C2 0.068(4) 0.078(4) 0.115(5) -0.012(4) -0.011(3) 0.007(3)
C3 0.074(4) 0.069(4) 0.127(5) -0.007(4) 0.001(4) 0.019(3)
C4 0.063(4) 0.074(4) 0.124(5) -0.014(4) 0.006(4) 0.006(3)
C5 0.072(4) 0.071(4) 0.105(4) -0.012(3) -0.002(3) 0.015(3)
C6 0.081(4) 0.077(4) 0.095(4) -0.012(3) -0.004(3) 0.012(3)
C7 0.072(4) 0.093(4) 0.120(5) -0.014(4) 0.007(3) 0.022(3)
C8 0.078(5) 0.104(5) 0.101(6) -0.013(5) 0.010(4) 0.027(4)
C9 0.059(3) 0.115(5) 0.105(5) 0.020(4) -0.002(4) -0.011(3)
C10 0.059(4) 0.089(4) 0.102(5) 0.017(4) 0.012(4) 0.006(3)
C11 0.066(4) 0.071(4) 0.143(5) -0.010(4) 0.006(4) -0.010(3)
C12 0.068(4) 0.063(4) 0.108(5) -0.009(3) 0.003(3) 0.005(3)
C13 0.058(4) 0.103(5) 0.142(6) -0.016(4) 0.011(4) -0.010(3)
C14 0.095(6) 0.142(8) 0.142(8) 0.002(6) 0.017(5) -0.017(5)
C15A 0.30(3) 0.167(18) 0.135(16) 0.030(12) 0.048(15) 0.042(18)
C15B 0.161(19) 0.19(2) 0.133(19) -0.022(17) 0.051(16) -0.017(17)
C16 0.132(6) 0.100(5) 0.144(7) -0.037(5) -0.033(5) 0.003(4)
C17 0.292(14) 0.156(9) 0.115(7) -0.037(7) 0.016(8) -0.075(9)
C18 0.284(16) 0.63(4) 0.213(14) -0.171(19) 0.063(12) 0.022(19)
C19 0.094(5) 0.104(5) 0.108(6) 0.003(4) 0.007(4) 0.001(4)
C20 0.106(5) 0.092(5) 0.126(7) 0.015(5) 0.001(5) 0.000(4)
C21 0.171(8) 0.108(6) 0.138(7) 0.020(6) -0.021(6) -0.003(5)
C22 0.128(6) 0.107(5) 0.151(7) -0.043(5) 0.015(5) 0.030(5)
C23 0.265(18) 0.118(8) 0.153(11) -0.024(8) 0.024(9) 0.056(10)
C24A 0.42(4) 0.22(2) 0.17(2) 0.023(18) 0.06(2) 0.22(3)
C24B 0.22(3) 0.28(3) 0.29(5) -0.09(3) -0.08(3) 0.15(3)
C25 0.116(6) 0.178(8) 0.115(6) 0.036(6) 0.007(5) -0.016(5)
C26 0.110(6) 0.170(9) 0.186(8) 0.049(7) 0.012(6) -0.042(6)
C27 0.159(9) 0.176(10) 0.285(13) 0.054(9) 0.052(9) -0.019(7)
C28 0.053(4) 0.112(5) 0.122(5) 0.000(4) -0.002(3) 0.000(3)
C29 0.077(4) 0.126(6) 0.104(5) 0.011(5) 0.001(4) 0.013(4)
C30 0.188(8) 0.124(6) 0.140(7) 0.019(5) 0.030(6) -0.011(6)

loop_
_atom_type_symbol
_atom_type_description
_atom_type_scat_dispersion_real
_atom_type_scat_dispersion_imag
_atom_type_scat_source
C C 0.0181 0.0091 'International Tables Vol C Tables 4.2.6.8 and 6.1.1.4'
H H 0.0000 0.0000 'International Tables Vol C Tables 4.2.6.8 and 6.1.1.4'
N N 0.0311 0.0180 'International Tables Vol C Tables 4.2.6.8 and 6.1.1.4'
O O 0.0492 0.0322 'International Tables Vol C Tables 4.2.6.8 and 6.1.1.4'

loop_
_geom_angle_atom_site_label_1
_geom_angle_atom_site_label_2
_geom_angle_atom_site_label_3
_geom_angle
_geom_angle_site_symmetry_1
_geom_angle_site_symmetry_3
_geom_angle_publ_flag
C14 O7A C15A 114.9(11) . . ?
C14 O7B C15B 116.4(14) . . ?
C17 O8 C18 106.9(12) . . ?
C23 O9A C24A 133(3) . . ?
C24B O9B C23 123(2) . . ?
C29 O10 C30 113.0(5) . . ?
C1 N1 C13 116.1(4) . . ?
C12 N1 C1 123.6(4) 3_756 . ?
C12 N1 C13 119.3(5) 3_756 . ?
C2 N2 C3 121.9(5) . . ?
C2 N2 C16 120.3(5) . . ?
C3 N2 C16 117.0(5) . . ?
C4 N3 C5 123.3(5) . . ?
C4 N3 C19 118.2(5) . . ?
C5 N3 C19 118.5(5) . . ?
C6 N4 C7 122.4(5) . . ?
C6 N4 C22 118.4(5) . . ?
C7 N4 C22 116.5(5) . . ?
C8 N5 C9 122.8(6) . . ?
C8 N5 C25 116.4(6) . . ?
C9 N5 C25 118.5(6) . . ?
C10 N6 C11 115.7(5) . . ?
C10 N6 C28 125.4(5) . . ?
C11 N6 C28 118.5(5) . . ?
N1 C1 H1A 109.0 . . ?
N1 C1 H1B 109.0 . . ?
N1 C1 C2 113.0(5) . . ?
H1A C1 H1B 107.8 . . ?
C2 C1 H1A 109.0 . . ?
C2 C1 H1B 109.0 . . ?
O1 C2 N2 122.8(6) . . ?
O1 C2 C1 120.4(5) . . ?
N2 C2 C1 116.9(5) . . ?
N2 C3 H3A 109.0 . . ?
N2 C3 H3B 109.0 . . ?
N2 C3 C4 113.0(5) . . ?
H3A C3 H3B 107.8 . . ?
C4 C3 H3A 109.0 . . ?
C4 C3 H3B 109.0 . . ?
O2 C4 N3 124.0(6) . . ?
O2 C4 C3 119.0(6) . . ?
N3 C4 C3 117.0(5) . . ?
N3 C5 H5A 109.0 . . ?
N3 C5 H5B 109.0 . . ?
N3 C5 C6 113.0(4) . . ?
H5A C5 H5B 107.8 . . ?
C6 C5 H5A 109.0 . . ?
C6 C5 H5B 109.0 . . ?
O3 C6 N4 122.7(5) . . ?
O3 C6 C5 119.5(6) . . ?
N4 C6 C5 117.7(5) . . ?
N4 C7 H7A 109.2 . . ?
N4 C7 H7B 109.2 . . ?
N4 C7 C8 111.9(5) . . ?
H7A C7 H7B 107.9 . . ?
C8 C7 H7A 109.2 . . ?
C8 C7 H7B 109.2 . . ?
O4 C8 N5 123.0(7) . . ?
O4 C8 C7 119.3(7) . . ?
N5 C8 C7 117.6(6) . . ?
N5 C9 H9A 109.3 . . ?
N5 C9 H9B 109.3 . . ?
N5 C9 C10 111.8(5) . . ?
H9A C9 H9B 107.9 . . ?
C10 C9 H9A 109.3 . . ?
C10 C9 H9B 109.3 . . ?
O5 C10 N6 121.7(6) . . ?
O5 C10 C9 119.9(6) . . ?
N6 C10 C9 118.4(5) . . ?
N6 C11 H11A 109.4 . . ?
N6 C11 H11B 109.4 . . ?
N6 C11 C12 111.3(4) . . ?
H11A C11 H11B 108.0 . . ?
C12 C11 H11A 109.4 . . ?
C12 C11 H11B 109.4 . . ?
O6 C12 N1 122.4(5) . 3_756 ?
O6 C12 C11 119.6(5) . . ?
N1 C12 C11 118.0(5) 3_756 . ?
N1 C13 H13A 108.7 . . ?
N1 C13 H13B 108.7 . . ?
N1 C13 C14 114.2(5) . . ?
H13A C13 H13B 107.6 . . ?
C14 C13 H13A 108.7 . . ?
C14 C13 H13B 108.7 . . ?
O7A C14 C13 118.3(10) . . ?
O7A C14 H14A 107.7 . . ?
O7A C14 H14B 107.7 . . ?
O7B C14 C13 111.9(9) . . ?
O7B C14 H14C 109.2 . . ?
O7B C14 H14D 109.2 . . ?
C13 C14 H14C 109.2 . . ?
C13 C14 H14D 109.2 . . ?
C13 C14 H14A 107.7 . . ?
C13 C14 H14B 107.7 . . ?
H14C C14 H14D 107.9 . . ?
H14A C14 H14B 107.1 . . ?
O7A C15A H15A 109.5 . . ?
O7A C15A H15B 109.5 . . ?
O7A C15A H15C 109.5 . . ?
H15A C15A H15B 109.5 . . ?
H15A C15A H15C 109.5 . . ?
H15B C15A H15C 109.5 . . ?
O7B C15B H15D 109.5 . . ?
O7B C15B H15E 109.5 . . ?
O7B C15B H15F 109.5 . . ?
H15D C15B H15E 109.5 . . ?
H15D C15B H15F 109.5 . . ?
H15E C15B H15F 109.5 . . ?
N2 C16 H16A 109.3 . . ?
N2 C16 H16B 109.3 . . ?
N2 C16 C17 111.4(6) . . ?
H16A C16 H16B 108.0 . . ?
C17 C16 H16A 109.3 . . ?
C17 C16 H16B 109.3 . . ?
O8 C17 C16 111.3(9) . . ?
O8 C17 H17A 109.4 . . ?
O8 C17 H17B 109.4 . . ?
C16 C17 H17A 109.4 . . ?
C16 C17 H17B 109.4 . . ?
H17A C17 H17B 108.0 . . ?
O8 C18 H18A 109.5 . . ?
O8 C18 H18B 109.5 . . ?
O8 C18 H18C 109.5 . . ?
H18A C18 H18B 109.5 . . ?
H18A C18 H18C 109.5 . . ?
H18B C18 H18C 109.5 . . ?
N3 C19 H19A 108.9 . . ?
N3 C19 H19B 108.9 . . ?
H19A C19 H19B 107.7 . . ?
C20 C19 N3 113.5(6) . . ?
C20 C19 H19A 108.9 . . ?
C20 C19 H19B 108.9 . . ?
C21 C20 C19 178.9(9) . . ?
C20 C21 H21 180.0 . . ?
N4 C22 H22A 108.7 . . ?
N4 C22 H22B 108.7 . . ?
H22A C22 H22B 107.6 . . ?
C23 C22 N4 114.2(7) . . ?
C23 C22 H22A 108.7 . . ?
C23 C22 H22B 108.7 . . ?
O9A C23 C22 125.4(17) . . ?
O9A C23 H23A 106.0 . . ?
O9A C23 H23B 106.0 . . ?
O9B C23 H23C 111.7 . . ?
O9B C23 H23D 111.7 . . ?
C22 C23 O9B 100.5(16) . . ?
C22 C23 H23C 111.7 . . ?
C22 C23 H23D 111.7 . . ?
C22 C23 H23A 106.0 . . ?
C22 C23 H23B 106.0 . . ?
H23C C23 H23D 109.4 . . ?
H23A C23 H23B 106.3 . . ?
O9A C24A H24A 109.5 . . ?
O9A C24A H24B 109.5 . . ?
O9A C24A H24C 109.5 . . ?
H24A C24A H24B 109.5 . . ?
H24A C24A H24C 109.5 . . ?
H24B C24A H24C 109.5 . . ?
O9B C24B H24D 109.5 . . ?
O9B C24B H24E 109.5 . . ?
O9B C24B H24F 109.5 . . ?
H24D C24B H24E 109.5 . . ?
H24D C24B H24F 109.5 . . ?
H24E C24B H24F 109.5 . . ?
N5 C25 H25A 108.8 . . ?
N5 C25 H25B 108.8 . . ?
H25A C25 H25B 107.7 . . ?
C26 C25 N5 113.7(7) . . ?
C26 C25 H25A 108.8 . . ?
C26 C25 H25B 108.8 . . ?
C27 C26 C25 171.3(13) . . ?
C26 C27 H27 180.0 . . ?
N6 C28 H28A 108.9 . . ?
N6 C28 H28B 108.9 . . ?
N6 C28 C29 113.2(4) . . ?
H28A C28 H28B 107.8 . . ?
C29 C28 H28A 108.9 . . ?
C29 C28 H28B 108.9 . . ?
O10 C29 C28 109.1(5) . . ?
O10 C29 H29A 109.9 . . ?
O10 C29 H29B 109.9 . . ?
C28 C29 H29A 109.9 . . ?
C28 C29 H29B 109.9 . . ?
H29A C29 H29B 108.3 . . ?
O10 C30 H30A 109.5 . . ?
O10 C30 H30B 109.5 . . ?
O10 C30 H30C 109.5 . . ?
H30A C30 H30B 109.5 . . ?
H30A C30 H30C 109.5 . . ?
H30B C30 H30C 109.5 . . ?

loop_
_geom_bond_atom_site_label_1
_geom_bond_atom_site_label_2
_geom_bond_distance
_geom_bond_site_symmetry_2
_geom_bond_publ_flag
O1 C2 1.235(6) . ?
O2 C4 1.223(6) . ?
O3 C6 1.216(6) . ?
O4 C8 1.233(7) . ?
O5 C10 1.228(6) . ?
O6 C12 1.218(6) . ?
O7A C14 1.215(10) . ?
O7A C15A 1.363(16) . ?
O7B C14 1.342(15) . ?
O7B C15B 1.40(2) . ?
O8 C17 1.313(9) . ?
O8 C18 1.398(13) . ?
O9A C23 1.26(3) . ?
O9A C24A 1.39(3) . ?
O9B C23 1.54(2) . ?
O9B C24B 1.42(3) . ?
O10 C29 1.403(7) . ?
O10 C30 1.409(7) . ?
N1 C1 1.456(6) . ?
N1 C12 1.348(6) 3_756 ?
N1 C13 1.464(6) . ?
N2 C2 1.345(6) . ?
N2 C3 1.446(6) . ?
N2 C16 1.465(7) . ?
N3 C4 1.339(7) . ?
N3 C5 1.445(6) . ?
N3 C19 1.467(7) . ?
N4 C6 1.344(7) . ?
N4 C7 1.457(7) . ?
N4 C22 1.464(7) . ?
N5 C8 1.342(7) . ?
N5 C9 1.444(7) . ?
N5 C25 1.481(8) . ?
N6 C10 1.325(7) . ?
N6 C11 1.456(6) . ?
N6 C28 1.463(6) . ?
C1 H1A 0.9700 . ?
C1 H1B 0.9700 . ?
C1 C2 1.523(7) . ?
C3 H3A 0.9700 . ?
C3 H3B 0.9700 . ?
C3 C4 1.543(8) . ?
C5 H5A 0.9700 . ?
C5 H5B 0.9700 . ?
C5 C6 1.515(7) . ?
C7 H7A 0.9700 . ?
C7 H7B 0.9700 . ?
C7 C8 1.522(8) . ?
C9 H9A 0.9700 . ?
C9 H9B 0.9700 . ?
C9 C10 1.512(8) . ?
C11 H11A 0.9700 . ?
C11 H11B 0.9700 . ?
C11 C12 1.531(7) . ?
C13 H13A 0.9700 . ?
C13 H13B 0.9700 . ?
C13 C14 1.483(9) . ?
C14 H14C 0.9700 . ?
C14 H14D 0.9700 . ?
C14 H14A 0.9700 . ?
C14 H14B 0.9700 . ?
C15A H15A 0.9600 . ?
C15A H15B 0.9600 . ?
C15A H15C 0.9600 . ?
C15B H15D 0.9600 . ?
C15B H15E 0.9600 . ?
C15B H15F 0.9600 . ?
C16 H16A 0.9700 . ?
C16 H16B 0.9700 . ?
C16 C17 1.576(11) . ?
C17 H17A 0.9700 . ?
C17 H17B 0.9700 . ?
C18 H18A 0.9600 . ?
C18 H18B 0.9600 . ?
C18 H18C 0.9600 . ?
C19 H19A 0.9700 . ?
C19 H19B 0.9700 . ?
C19 C20 1.427(9) . ?
C20 C21 1.174(9) . ?
C21 H21 0.9300 . ?
C22 H22A 0.9700 . ?
C22 H22B 0.9700 . ?
C22 C23 1.431(12) . ?
C23 H23C 0.9700 . ?
C23 H23D 0.9700 . ?
C23 H23A 0.9700 . ?
C23 H23B 0.9700 . ?
C24A H24A 0.9600 . ?
C24A H24B 0.9600 . ?
C24A H24C 0.9600 . ?
C24B H24D 0.9600 . ?
C24B H24E 0.9600 . ?
C24B H24F 0.9600 . ?
C25 H25A 0.9700 . ?
C25 H25B 0.9700 . ?
C25 C26 1.374(10) . ?
C26 C27 1.120(10) . ?
C27 H27 0.9300 . ?
C28 H28A 0.9700 . ?
C28 H28B 0.9700 . ?
C28 C29 1.499(8) . ?
C29 H29A 0.9700 . ?
C29 H29B 0.9700 . ?
C30 H30A 0.9600 . ?
C30 H30B 0.9600 . ?
C30 H30C 0.9600 . ?

loop_
_geom_torsion_atom_site_label_1
_geom_torsion_atom_site_label_2
_geom_torsion_atom_site_label_3
_geom_torsion_atom_site_label_4
_geom_torsion
_geom_torsion_site_symmetry_1
_geom_torsion_site_symmetry_2
_geom_torsion_site_symmetry_3
_geom_torsion_site_symmetry_4
_geom_torsion_publ_flag
N1 C1 C2 O1 10.1(8) . . . . ?
N1 C1 C2 N2 -169.3(5) . . . . ?
N1 C13 C14 O7A 78.3(11) . . . . ?
N1 C13 C14 O7B 154.2(12) . . . . ?
N2 C3 C4 O2 2.5(7) . . . . ?
N2 C3 C4 N3 -175.8(5) . . . . ?
N2 C16 C17 O8 64.3(11) . . . . ?
N3 C5 C6 O3 24.7(8) . . . . ?
N3 C5 C6 N4 -159.0(5) . . . . ?
N4 C7 C8 O4 6.5(7) . . . . ?
N4 C7 C8 N5 -170.8(5) . . . . ?
N4 C22 C23 O9A 41(3) . . . . ?
N4 C22 C23 O9B 78.7(17) . . . . ?
N5 C9 C10 O5 11.4(7) . . . . ?
N5 C9 C10 N6 -169.1(5) . . . . ?
N6 C11 C12 O6 -31.8(7) . . . . ?
N6 C11 C12 N1 146.1(5) . . . 3_756 ?
N6 C28 C29 O10 -70.7(6) . . . . ?
C1 N1 C13 C14 -68.2(8) . . . . ?
C2 N2 C3 C4 -82.6(6) . . . . ?
C2 N2 C16 C17 -114.4(7) . . . . ?
C3 N2 C2 O1 174.1(5) . . . . ?
C3 N2 C2 C1 -6.5(8) . . . . ?
C3 N2 C16 C17 75.6(8) . . . . ?
C4 N3 C5 C6 96.9(6) . . . . ?
C4 N3 C19 C20 125.7(6) . . . . ?
C5 N3 C4 O2 174.7(5) . . . . ?
C5 N3 C4 C3 -7.1(7) . . . . ?
C5 N3 C19 C20 -57.0(7) . . . . ?
C6 N4 C7 C8 78.2(7) . . . . ?
C6 N4 C22 C23 109.5(9) . . . . ?
C7 N4 C6 O3 -164.9(6) . . . . ?
C7 N4 C6 C5 18.9(8) . . . . ?
C7 N4 C22 C23 -89.0(10) . . . . ?
C8 N5 C9 C10 85.1(7) . . . . ?
C8 N5 C25 C26 140.8(7) . . . . ?
C9 N5 C8 O4 -170.5(5) . . . . ?
C9 N5 C8 C7 6.7(8) . . . . ?
C9 N5 C25 C26 -56.0(9) . . . . ?
C10 N6 C11 C12 -60.2(6) . . . . ?
C10 N6 C28 C29 93.8(7) . . . . ?
C11 N6 C10 O5 -1.4(8) . . . . ?
C11 N6 C10 C9 179.1(4) . . . . ?
C11 N6 C28 C29 -79.2(6) . . . . ?
C12 N1 C1 C2 -69.8(7) 3_756 . . . ?
C12 N1 C13 C14 100.4(7) 3_756 . . . ?
C13 N1 C1 C2 98.2(6) . . . . ?
C15A O7A C14 C13 -171.2(13) . . . . ?
C15B O7B C14 C13 175.5(16) . . . . ?
C16 N2 C2 O1 4.6(9) . . . . ?
C16 N2 C2 C1 -176.0(5) . . . . ?
C16 N2 C3 C4 87.3(6) . . . . ?
C18 O8 C17 C16 176.5(9) . . . . ?
C19 N3 C4 O2 -8.1(8) . . . . ?
C19 N3 C4 C3 170.1(5) . . . . ?
C19 N3 C5 C6 -80.2(6) . . . . ?
C22 N4 C6 O3 -4.5(9) . . . . ?
C22 N4 C6 C5 179.3(6) . . . . ?
C22 N4 C7 C8 -82.5(6) . . . . ?
C24A O9A C23 C22 -171(2) . . . . ?
C24B O9B C23 C22 164(2) . . . . ?
C25 N5 C8 O4 -8.1(9) . . . . ?
C25 N5 C8 C7 169.1(5) . . . . ?
C25 N5 C9 C10 -77.0(6) . . . . ?
C28 N6 C10 O5 -174.6(5) . . . . ?
C28 N6 C10 C9 5.9(8) . . . . ?
C28 N6 C11 C12 113.5(5) . . . . ?
C30 O10 C29 C28 168.9(5) . . . . ?
